data_7250948
loop_
_publ_author_name
'Mingazhetdinova, Dilyara O.'
'Nefedova, Anna A.'
'Kozhikhov, Andrey A.'
'Agarkov, Artem S.'
'Litvinov, Igor A.'
'Frantsuzova, Lubov V.'
'Islamov, Daut R.'
'Solovieva, Svetlana E.'
'Antipin, Igor S.'

_publ_section_title
;
 Supramolecular interplay: how non-covalent bonds affect the crystal
 packing of 2-arylmethylidenethiazolo[3,2-a]pyrimidines
;
_journal_issue 42
_journal_name_full CrystEngComm
_journal_page_first 6884
_journal_page_last 6893
_journal_paper_doi 10.1039/D5CE00511F
_journal_volume 27
_journal_year 2025
_chemical_formula_moiety 'C23 H18 Br Cl N2 O3 S'
_chemical_formula_sum 'C23 H18 Br Cl N2 O3 S'
_chemical_formula_weight 517.81
_space_group_crystal_system triclinic
_space_group_IT_number 2
_space_group_name_Hall '-P 1'
_space_group_name_H-M_alt 'P -1'
_atom_sites_solution_hydrogens geom
_audit_creation_method SHELXL-2018/3
_audit_update_record
;
2025-05-16 deposited with the CCDC.	2025-09-16 downloaded from the CCDC.
;
_cell_angle_alpha 77.635(2)
_cell_angle_beta 85.089(2)
_cell_angle_gamma 88.968(2)
_cell_formula_units_Z 2
_cell_length_a 9.8690(6)
_cell_length_b 10.4780(7)
_cell_length_c 10.8827(8)
_cell_measurement_reflns_used 9905
_cell_measurement_temperature 100(2)
_cell_measurement_theta_max 33.99
_cell_measurement_theta_min 2.45
_cell_volume 1095.21(13)
_computing_cell_refinement 'Bruker SAINT'
_computing_data_collection 'Bruker APEX2'
_computing_data_reduction 'Bruker SAINT'
_computing_molecular_graphics 'Bruker SHELXTL'
_computing_publication_material 'Bruker SHELXTL'
_computing_structure_refinement 'SHELXL-2018/3 (Sheldrick, 2018)'
_computing_structure_solution 'SHELXT 2014/5 (Sheldrick, 2014)'
_diffrn_ambient_temperature 100(2)
_diffrn_measured_fraction_theta_full 0.997
_diffrn_measured_fraction_theta_max 0.998
_diffrn_measurement_device_type 'Bruker D8 QUEST'
_diffrn_measurement_method '\f and \w scans'
_diffrn_radiation_type MoK\a
_diffrn_radiation_wavelength 0.71073
_diffrn_reflns_av_R_equivalents 0.0571
_diffrn_reflns_av_unetI/netI 0.0584
_diffrn_reflns_Laue_measured_fraction_full 0.997
_diffrn_reflns_Laue_measured_fraction_max 0.998
_diffrn_reflns_limit_h_max 14
_diffrn_reflns_limit_h_min -14
_diffrn_reflns_limit_k_max 15
_diffrn_reflns_limit_k_min -15
_diffrn_reflns_limit_l_max 16
_diffrn_reflns_limit_l_min -16
_diffrn_reflns_number 29784
_diffrn_reflns_point_group_measured_fraction_full 0.997
_diffrn_reflns_point_group_measured_fraction_max 0.998
_diffrn_reflns_theta_full 25.242
_diffrn_reflns_theta_max 31.996
_diffrn_reflns_theta_min 1.990
_diffrn_source 'I\mS DIAMOND'
_exptl_absorpt_coefficient_mu 2.122
_exptl_absorpt_correction_T_max 0.7468
_exptl_absorpt_correction_T_min 0.6384
_exptl_absorpt_correction_type multi-scan
_exptl_crystal_colour yellow
_exptl_crystal_density_diffrn 1.570
_exptl_crystal_description prismatic
_exptl_crystal_F_000 524
_exptl_crystal_size_max 0.15
_exptl_crystal_size_mid 0.10
_exptl_crystal_size_min 0.05
_refine_diff_density_max 1.149
_refine_diff_density_min -0.716
_refine_diff_density_rms 0.094
_refine_ls_extinction_method none
_refine_ls_goodness_of_fit_ref 1.013
_refine_ls_hydrogen_treatment constr
_refine_ls_matrix_type full
_refine_ls_number_parameters 282
_refine_ls_number_reflns 7583
_refine_ls_number_restraints 0
_refine_ls_restrained_S_all 1.013
_refine_ls_R_factor_all 0.0542
_refine_ls_R_factor_gt 0.0371
_refine_ls_shift/su_max 0.000
_refine_ls_shift/su_mean 0.000
_refine_ls_structure_factor_coef Fsqd
_refine_ls_weighting_details 'w=1/[\s^2^(Fo^2^)+(0.0328P)^2^+0.4697P] where P=(Fo^2^+2Fc^2^)/3'
_refine_ls_weighting_scheme calc
_refine_ls_wR_factor_gt 0.0813
_refine_ls_wR_factor_ref 0.0867
_reflns_Friedel_coverage 0.000
_reflns_number_gt 6059
_reflns_number_total 7583
_reflns_threshold_expression 'I > 2\s(I)'
_cod_data_source_file d5ce00511f2.cif
_cod_data_source_block shelx_CCDC1
_cod_depositor_comments 'Adding full bibliography for 7250946--7250954.cif.'
_cod_database_code 7250948
_shelx_shelxl_version_number 2018/3
_shelx_space_group_comment
;
The symmetry employed for this shelxl refinement is uniquely defined
by the following loop, which should always be used as a source of
symmetry information in preference to the above space-group names.
They are only intended as comments.
;

loop_
_space_group_symop_operation_xyz
'x, y, z'
'-x, -y, -z'

loop_
_atom_site_label
_atom_site_type_symbol
_atom_site_fract_x
_atom_site_fract_y
_atom_site_fract_z
_atom_site_U_iso_or_equiv
_atom_site_adp_type
_atom_site_occupancy
_atom_site_site_symmetry_order
_atom_site_calc_flag
_atom_site_refinement_flags_posn
_atom_site_refinement_flags_adp
_atom_site_refinement_flags_occupancy
_atom_site_disorder_assembly
_atom_site_disorder_group
C2 C 0.36668(17) 0.45427(17) 0.43193(15) 0.0143(3) Uani 1 1 d . . . . .
C3 C 0.45788(17) 0.34053(17) 0.42731(15) 0.0138(3) Uani 1 1 d . . . . .
C5 C 0.62262(17) 0.26077(16) 0.27276(15) 0.0128(3) Uani 1 1 d . . . . .
H5 H 0.671537 0.211967 0.345231 0.015 Uiso 1 1 calc R U . . .
C6 C 0.72698(17) 0.32586(17) 0.16815(16) 0.0153(3) Uani 1 1 d . . . . .
C7 C 0.70852(17) 0.44867(18) 0.10227(16) 0.0169(3) Uani 1 1 d . . . . .
C8A C 0.52522(17) 0.48304(16) 0.23528(16) 0.0145(3) Uani 1 1 d . . . . .
C9 C 0.27488(18) 0.45318(18) 0.53090(16) 0.0161(3) Uani 1 1 d . . . . .
H9 H 0.276225 0.377383 0.596786 0.019 Uiso 1 1 calc R U . . .
C10 C 0.17368(17) 0.55082(19) 0.55222(16) 0.0171(3) Uani 1 1 d . . . . .
C11 C 0.07118(19) 0.5143(2) 0.65091(17) 0.0220(4) Uani 1 1 d . . . . .
H11 H 0.072588 0.429488 0.703712 0.026 Uiso 1 1 calc R U . . .
C12 C -0.0319(2) 0.6005(2) 0.67216(18) 0.0261(4) Uani 1 1 d . . . . .
H12 H -0.101764 0.574172 0.738008 0.031 Uiso 1 1 calc R U . . .
C13 C -0.03270(19) 0.7241(2) 0.59761(19) 0.0237(4) Uani 1 1 d . . . . .
C14 C 0.0692(2) 0.7648(2) 0.5023(2) 0.0250(4) Uani 1 1 d . . . . .
H14 H 0.069138 0.851274 0.452774 0.030 Uiso 1 1 calc R U . . .
C15 C 0.17119(19) 0.6784(2) 0.48004(19) 0.0228(4) Uani 1 1 d . . . . .
H15 H 0.240927 0.706207 0.414412 0.027 Uiso 1 1 calc R U . . .
C16 C 0.53111(16) 0.16636(16) 0.23053(15) 0.0124(3) Uani 1 1 d . . . . .
C17 C 0.51186(18) 0.04030(17) 0.30165(16) 0.0161(3) Uani 1 1 d . . . . .
H17 H 0.556643 0.013104 0.376776 0.019 Uiso 1 1 calc R U . . .
C18 C 0.42785(18) -0.04630(17) 0.26405(16) 0.0171(3) Uani 1 1 d . . . . .
H18 H 0.415310 -0.132801 0.312430 0.021 Uiso 1 1 calc R U . . .
C19 C 0.36258(17) -0.00469(17) 0.15492(16) 0.0148(3) Uani 1 1 d . . . . .
C20 C 0.38028(18) 0.12001(18) 0.08197(16) 0.0164(3) Uani 1 1 d . . . . .
H20 H 0.334845 0.146926 0.007189 0.020 Uiso 1 1 calc R U . . .
C21 C 0.46575(17) 0.20515(17) 0.12009(16) 0.0159(3) Uani 1 1 d . . . . .
H21 H 0.479852 0.290855 0.070310 0.019 Uiso 1 1 calc R U . . .
C22 C 0.84275(17) 0.24193(18) 0.13871(17) 0.0174(3) Uani 1 1 d . . . . .
C23 C 0.9273(2) 0.0236(2) 0.1897(2) 0.0242(4) Uani 1 1 d . . . . .
H23A H 1.009441 0.028364 0.234830 0.029 Uiso 1 1 calc R U . . .
H23B H 0.954879 0.037377 0.098228 0.029 Uiso 1 1 calc R U . . .
C24 C 0.8595(2) -0.1065(2) 0.2361(2) 0.0334(5) Uani 1 1 d . . . . .
H24A H 0.830309 -0.117798 0.326114 0.050 Uiso 1 1 calc R U . . .
H24B H 0.923744 -0.175979 0.223615 0.050 Uiso 1 1 calc R U . . .
H24C H 0.780169 -0.111005 0.188852 0.050 Uiso 1 1 calc R U . . .
C25 C 0.7985(2) 0.5201(2) -0.00761(19) 0.0267(4) Uani 1 1 d . . . . .
H25A H 0.856043 0.581778 0.020511 0.040 Uiso 1 1 calc R U . . .
H25B H 0.742443 0.568052 -0.072357 0.040 Uiso 1 1 calc R U . . .
H25C H 0.856113 0.457389 -0.042950 0.040 Uiso 1 1 calc R U . . .
Br1 Br 0.24676(2) -0.12332(2) 0.10437(2) 0.01856(6) Uani 1 1 d . . . . .
Cl1 Cl -0.16456(5) 0.83071(6) 0.62236(5) 0.03281(12) Uani 1 1 d . . . . .
N4 N 0.53997(14) 0.36431(14) 0.31468(13) 0.0128(3) Uani 1 1 d . . . . .
N8 N 0.59801(15) 0.52797(15) 0.13188(14) 0.0176(3) Uani 1 1 d . . . . .
O3 O 0.46238(14) 0.24107(13) 0.50718(11) 0.0186(3) Uani 1 1 d . . . . .
O22 O 0.93612(14) 0.27205(14) 0.05870(15) 0.0278(3) Uani 1 1 d . . . . .
O23 O 0.82924(13) 0.12218(13) 0.21413(12) 0.0209(3) Uani 1 1 d . . . . .
S1 S 0.39452(4) 0.57532(4) 0.29295(4) 0.01624(9) Uani 1 1 d . . . . .

loop_
_atom_site_aniso_label
_atom_site_aniso_U_11
_atom_site_aniso_U_22
_atom_site_aniso_U_33
_atom_site_aniso_U_23
_atom_site_aniso_U_13
_atom_site_aniso_U_12
C2 0.0160(7) 0.0139(8) 0.0135(7) -0.0033(6) -0.0025(6) -0.0009(6)
C3 0.0148(7) 0.0143(8) 0.0129(7) -0.0035(6) -0.0027(6) -0.0015(6)
C5 0.0138(7) 0.0114(7) 0.0141(7) -0.0038(6) -0.0025(6) 0.0014(6)
C6 0.0143(7) 0.0164(8) 0.0162(7) -0.0050(6) -0.0025(6) -0.0026(6)
C7 0.0154(8) 0.0204(9) 0.0146(7) -0.0033(6) 0.0001(6) -0.0028(6)
C8A 0.0158(7) 0.0117(7) 0.0160(7) -0.0018(6) -0.0035(6) -0.0013(6)
C9 0.0172(8) 0.0176(8) 0.0141(7) -0.0045(6) -0.0023(6) -0.0014(6)
C10 0.0146(8) 0.0225(9) 0.0166(8) -0.0088(7) -0.0018(6) -0.0027(6)
C11 0.0217(9) 0.0295(10) 0.0156(8) -0.0069(7) 0.0002(6) -0.0025(7)
C12 0.0195(9) 0.0408(12) 0.0203(9) -0.0130(8) 0.0024(7) -0.0014(8)
C13 0.0143(8) 0.0346(11) 0.0280(9) -0.0195(9) -0.0036(7) 0.0033(7)
C14 0.0199(9) 0.0234(10) 0.0333(10) -0.0104(8) 0.0008(7) 0.0014(7)
C15 0.0178(8) 0.0226(9) 0.0281(9) -0.0079(8) 0.0044(7) -0.0008(7)
C16 0.0126(7) 0.0119(7) 0.0128(7) -0.0033(6) -0.0013(5) 0.0008(6)
C17 0.0185(8) 0.0145(8) 0.0150(7) -0.0009(6) -0.0060(6) 0.0004(6)
C18 0.0203(8) 0.0121(8) 0.0187(8) -0.0014(6) -0.0045(6) -0.0027(6)
C19 0.0122(7) 0.0160(8) 0.0183(8) -0.0079(6) -0.0033(6) 0.0015(6)
C20 0.0171(8) 0.0184(8) 0.0145(7) -0.0033(6) -0.0058(6) -0.0004(6)
C21 0.0163(8) 0.0148(8) 0.0163(7) -0.0018(6) -0.0031(6) -0.0005(6)
C22 0.0142(8) 0.0199(9) 0.0208(8) -0.0088(7) -0.0042(6) -0.0021(6)
C23 0.0204(9) 0.0236(10) 0.0309(10) -0.0102(8) -0.0060(7) 0.0097(7)
C24 0.0306(11) 0.0258(11) 0.0448(13) -0.0097(10) -0.0049(9) 0.0047(9)
C25 0.0212(9) 0.0295(11) 0.0234(9) 0.0049(8) 0.0053(7) -0.0014(8)
Br1 0.01758(9) 0.01652(9) 0.02380(9) -0.00720(7) -0.00662(6) -0.00106(6)
Cl1 0.0187(2) 0.0433(3) 0.0439(3) -0.0275(3) -0.00002(19) 0.0056(2)
N4 0.0160(7) 0.0105(6) 0.0116(6) -0.0020(5) 0.0001(5) -0.0004(5)
N8 0.0181(7) 0.0167(7) 0.0162(7) -0.0001(6) -0.0002(5) -0.0003(6)
O3 0.0247(7) 0.0158(6) 0.0139(6) 0.0004(5) -0.0020(5) 0.0003(5)
O22 0.0190(7) 0.0241(7) 0.0406(8) -0.0116(6) 0.0092(6) -0.0056(6)
O23 0.0190(6) 0.0213(7) 0.0221(6) -0.0043(5) -0.0020(5) 0.0069(5)
S1 0.0197(2) 0.01202(19) 0.01600(19) -0.00143(15) -0.00045(15) 0.00209(15)

loop_
_atom_type_symbol
_atom_type_description
_atom_type_scat_dispersion_real
_atom_type_scat_dispersion_imag
_atom_type_scat_source
C C 0.0033 0.0016 'International Tables Vol C Tables 4.2.6.8 and 6.1.1.4'
H H 0.0000 0.0000 'International Tables Vol C Tables 4.2.6.8 and 6.1.1.4'
Br Br -0.2901 2.4595 'International Tables Vol C Tables 4.2.6.8 and 6.1.1.4'
Cl Cl 0.1484 0.1585 'International Tables Vol C Tables 4.2.6.8 and 6.1.1.4'
N N 0.0061 0.0033 'International Tables Vol C Tables 4.2.6.8 and 6.1.1.4'
O O 0.0106 0.0060 'International Tables Vol C Tables 4.2.6.8 and 6.1.1.4'
S S 0.1246 0.1234 'International Tables Vol C Tables 4.2.6.8 and 6.1.1.4'

loop_
_geom_angle_atom_site_label_1
_geom_angle_atom_site_label_2
_geom_angle_atom_site_label_3
_geom_angle
_geom_angle_site_symmetry_1
_geom_angle_site_symmetry_3
_geom_angle_publ_flag
C9 C2 C3 120.81(15) . . ?
C9 C2 S1 128.57(14) . . ?
C3 C2 S1 110.57(12) . . ?
O3 C3 N4 123.61(16) . . ?
O3 C3 C2 126.79(15) . . ?
N4 C3 C2 109.60(14) . . ?
N4 C5 C16 109.77(13) . . ?
N4 C5 C6 107.88(13) . . ?
C16 C5 C6 112.66(13) . . ?
N4 C5 H5 108.8 . . ?
C16 C5 H5 108.8 . . ?
C6 C5 H5 108.8 . . ?
C7 C6 C22 123.27(16) . . ?
C7 C6 C5 121.21(15) . . ?
C22 C6 C5 115.36(15) . . ?
C6 C7 N8 122.67(15) . . ?
C6 C7 C25 126.35(17) . . ?
N8 C7 C25 110.98(16) . . ?
N8 C8A N4 126.39(16) . . ?
N8 C8A S1 121.71(14) . . ?
N4 C8A S1 111.88(12) . . ?
C2 C9 C10 129.70(17) . . ?
C2 C9 H9 115.1 . . ?
C10 C9 H9 115.1 . . ?
C15 C10 C11 117.80(17) . . ?
C15 C10 C9 124.22(16) . . ?
C11 C10 C9 117.98(17) . . ?
C12 C11 C10 120.82(19) . . ?
C12 C11 H11 119.6 . . ?
C10 C11 H11 119.6 . . ?
C13 C12 C11 119.74(18) . . ?
C13 C12 H12 120.1 . . ?
C11 C12 H12 120.1 . . ?
C12 C13 C14 120.94(19) . . ?
C12 C13 Cl1 119.53(16) . . ?
C14 C13 Cl1 119.52(17) . . ?
C15 C14 C13 119.4(2) . . ?
C15 C14 H14 120.3 . . ?
C13 C14 H14 120.3 . . ?
C14 C15 C10 121.28(18) . . ?
C14 C15 H15 119.4 . . ?
C10 C15 H15 119.4 . . ?
C17 C16 C21 119.32(16) . . ?
C17 C16 C5 120.25(14) . . ?
C21 C16 C5 120.43(15) . . ?
C18 C17 C16 120.59(15) . . ?
C18 C17 H17 119.7 . . ?
C16 C17 H17 119.7 . . ?
C19 C18 C17 118.92(16) . . ?
C19 C18 H18 120.5 . . ?
C17 C18 H18 120.5 . . ?
C20 C19 C18 121.75(16) . . ?
C20 C19 Br1 119.48(12) . . ?
C18 C19 Br1 118.77(13) . . ?
C19 C20 C21 118.67(15) . . ?
C19 C20 H20 120.7 . . ?
C21 C20 H20 120.7 . . ?
C20 C21 C16 120.73(16) . . ?
C20 C21 H21 119.6 . . ?
C16 C21 H21 119.6 . . ?
O22 C22 O23 123.19(17) . . ?
O22 C22 C6 126.91(18) . . ?
O23 C22 C6 109.89(15) . . ?
O23 C23 C24 107.07(16) . . ?
O23 C23 H23A 110.3 . . ?
C24 C23 H23A 110.3 . . ?
O23 C23 H23B 110.3 . . ?
C24 C23 H23B 110.3 . . ?
H23A C23 H23B 108.6 . . ?
C23 C24 H24A 109.5 . . ?
C23 C24 H24B 109.5 . . ?
H24A C24 H24B 109.5 . . ?
C23 C24 H24C 109.5 . . ?
H24A C24 H24C 109.5 . . ?
H24B C24 H24C 109.5 . . ?
C7 C25 H25A 109.5 . . ?
C7 C25 H25B 109.5 . . ?
H25A C25 H25B 109.5 . . ?
C7 C25 H25C 109.5 . . ?
H25A C25 H25C 109.5 . . ?
H25B C25 H25C 109.5 . . ?
C8A N4 C3 116.65(14) . . ?
C8A N4 C5 120.73(13) . . ?
C3 N4 C5 121.92(14) . . ?
C8A N8 C7 115.95(15) . . ?
C22 O23 C23 117.08(15) . . ?
C8A S1 C2 91.17(8) . . ?

loop_
_geom_bond_atom_site_label_1
_geom_bond_atom_site_label_2
_geom_bond_distance
_geom_bond_site_symmetry_2
_geom_bond_publ_flag
C2 C9 1.345(2) . ?
C2 C3 1.487(2) . ?
C2 S1 1.7584(17) . ?
C3 O3 1.208(2) . ?
C3 N4 1.388(2) . ?
C5 N4 1.472(2) . ?
C5 C16 1.518(2) . ?
C5 C6 1.521(2) . ?
C5 H5 1.0000 . ?
C6 C7 1.350(3) . ?
C6 C22 1.484(2) . ?
C7 N8 1.416(2) . ?
C7 C25 1.496(2) . ?
C8A N8 1.285(2) . ?
C8A N4 1.368(2) . ?
C8A S1 1.7518(18) . ?
C9 C10 1.457(3) . ?
C9 H9 0.9500 . ?
C10 C15 1.399(3) . ?
C10 C11 1.405(2) . ?
C11 C12 1.386(3) . ?
C11 H11 0.9500 . ?
C12 C13 1.374(3) . ?
C12 H12 0.9500 . ?
C13 C14 1.384(3) . ?
C13 Cl1 1.740(2) . ?
C14 C15 1.382(3) . ?
C14 H14 0.9500 . ?
C15 H15 0.9500 . ?
C16 C17 1.388(2) . ?
C16 C21 1.393(2) . ?
C17 C18 1.387(2) . ?
C17 H17 0.9500 . ?
C18 C19 1.384(2) . ?
C18 H18 0.9500 . ?
C19 C20 1.381(2) . ?
C19 Br1 1.8990(17) . ?
C20 C21 1.387(2) . ?
C20 H20 0.9500 . ?
C21 H21 0.9500 . ?
C22 O22 1.209(2) . ?
C22 O23 1.346(2) . ?
C23 O23 1.453(2) . ?
C23 C24 1.497(3) . ?
C23 H23A 0.9900 . ?
C23 H23B 0.9900 . ?
C24 H24A 0.9800 . ?
C24 H24B 0.9800 . ?
C24 H24C 0.9800 . ?
C25 H25A 0.9800 . ?
C25 H25B 0.9800 . ?
C25 H25C 0.9800 . ?
